data_4511810
loop_
_publ_author_name
'Emami, Seyedali'
'Paz, Filipe A. Almeida'
'Mendes, Ad\'elio'
'Gales, Lu\'is'

_publ_section_title
;
 Toward the Construction of 3D Dipeptide--Metal Frameworks
;
_journal_issue 9
_journal_name_full 'Crystal Growth &amp; Design'
_journal_page_first 4777
_journal_paper_doi 10.1021/cg500925x
_journal_volume 14
_journal_year 2014
_chemical_formula_sum 'C20 H12 Cl2 F6 Fe O2'
_chemical_formula_weight 775.04
_chemical_name_systematic
; 
 ? 
;
_space_group_IT_number 14
_symmetry_cell_setting monoclinic
_symmetry_space_group_name_Hall '-P 2yn'
_symmetry_space_group_name_H-M 'P 1 21/n 1'
_atom_sites_solution_hydrogens geom
_atom_sites_solution_primary direct
_atom_sites_solution_secondary difmap
_audit_creation_method SHELXL-97
_cell_angle_alpha 90.00
_cell_angle_beta 94.560(8)
_cell_angle_gamma 90.00
_cell_formula_units_Z 4
_cell_length_a 7.806(5)
_cell_length_b 20.715(12)
_cell_length_c 12.467(7)
_cell_measurement_temperature 173(2)
_cell_volume 2010(2)
_computing_structure_refinement 'SHELXL-97 (Sheldrick, 1997)'
_computing_structure_solution 'SHELXS-97 (Sheldrick, 1990)'
_diffrn_ambient_temperature 173(2)
_diffrn_measured_fraction_theta_full 0.994
_diffrn_measured_fraction_theta_max 0.984
_diffrn_radiation_monochromator graphite
_diffrn_radiation_source 'fine-focus sealed tube'
_diffrn_radiation_type MoK\a
_diffrn_radiation_wavelength 0.71073
_diffrn_reflns_av_R_equivalents 0.0499
_diffrn_reflns_av_sigmaI/netI 0.0472
_diffrn_reflns_limit_h_max 9
_diffrn_reflns_limit_h_min -10
_diffrn_reflns_limit_k_max 26
_diffrn_reflns_limit_k_min -23
_diffrn_reflns_limit_l_max 15
_diffrn_reflns_limit_l_min -16
_diffrn_reflns_number 10879
_diffrn_reflns_theta_full 25.00
_diffrn_reflns_theta_max 27.64
_diffrn_reflns_theta_min 2.56
_exptl_absorpt_coefficient_mu 1.086
_exptl_absorpt_correction_T_max 0.8991
_exptl_absorpt_correction_T_min 0.8120
_exptl_absorpt_correction_type empirical
_exptl_crystal_density_diffrn 1.735
_exptl_crystal_density_method 'not measured'
_exptl_crystal_F_000 1048
_exptl_crystal_size_max 0.20
_exptl_crystal_size_mid 0.10
_exptl_crystal_size_min 0.10
_refine_diff_density_max 0.265
_refine_diff_density_min -0.586
_refine_diff_density_rms 0.065
_refine_ls_extinction_method none
_refine_ls_goodness_of_fit_ref 1.050
_refine_ls_hydrogen_treatment mixed
_refine_ls_matrix_type full
_refine_ls_number_parameters 284
_refine_ls_number_reflns 4603
_refine_ls_number_restraints 0
_refine_ls_restrained_S_all 1.050
_refine_ls_R_factor_all 0.0595
_refine_ls_R_factor_gt 0.0465
_refine_ls_shift/su_max 0.000
_refine_ls_shift/su_mean 0.000
_refine_ls_structure_factor_coef Fsqd
_refine_ls_weighting_details 'calc w=1/[\s^2^(Fo^2^)+(0.0515P)^2^+0.5342P] where P=(Fo^2^+2Fc^2^)/3'
_refine_ls_weighting_scheme calc
_refine_ls_wR_factor_gt 0.1132
_refine_ls_wR_factor_ref 0.1224
_reflns_number_gt 3723
_reflns_number_total 4603
_reflns_threshold_expression >2sigma(I)
_cod_data_source_file cg500925x_si_004.cif
_cod_data_source_block shelx36-2_2_6
_cod_depositor_comments 'Adding full bibliography for 4511807--4511812.cif.'
_cod_original_sg_symbol_H-M P2(1)/n
_cod_database_code 4511810

loop_
_symmetry_equiv_pos_as_xyz
'x, y, z'
'-x+1/2, y+1/2, -z+1/2'
'-x, -y, -z'
'x-1/2, -y-1/2, z-1/2'

loop_
_atom_site_label
_atom_site_type_symbol
_atom_site_fract_x
_atom_site_fract_y
_atom_site_fract_z
_atom_site_U_iso_or_equiv
_atom_site_adp_type
_atom_site_occupancy
_atom_site_symmetry_multiplicity
_atom_site_calc_flag
_atom_site_refinement_flags
Fe1 Fe 0.56901(5) 0.237565(17) 0.42086(3) 0.04076(13) Uani 1 1 d .
Cl1 Cl 0.69391(13) 0.46007(5) 0.64178(8) 0.0779(3) Uani 1 1 d .
Cl2 Cl 0.89649(18) 0.37421(6) 0.26438(8) 0.1009(4) Uani 1 1 d .
O2 O 0.9963(3) 0.19852(11) 0.5310(2) 0.0629(6) Uani 1 1 d .
O1 O 0.9244(3) 0.32996(10) 0.52827(18) 0.0611(5) Uani 1 1 d .
C15 C 0.7929(3) 0.42318(12) 0.4493(2) 0.0451(6) Uani 1 1 d .
C11 C 0.8960(3) 0.14639(12) 0.4910(2) 0.0470(6) Uani 1 1 d .
C7 C 0.6235(3) 0.32342(12) 0.4946(2) 0.0442(5) Uani 1 1 d .
C5 C 0.5772(4) 0.14008(14) 0.3966(3) 0.0529(7) Uani 1 1 d .
H5A H 0.5263 0.1062 0.4415 0.063 Uiso 1 1 calc R
C1 C 0.7482(3) 0.16638(12) 0.4126(2) 0.0425(5) Uani 1 1 d .
C14 C 0.7908(3) 0.35552(12) 0.49339(19) 0.0435(5) Uani 1 1 d .
C2 C 0.7656(4) 0.21270(14) 0.3303(2) 0.0477(6) Uani 1 1 d .
H2A H 0.8703 0.2393 0.3209 0.057 Uiso 1 1 calc R
F1 F 1.1599(3) 0.08721(11) 0.4912(2) 0.0954(7) Uani 1 1 d .
C20 C 0.7512(4) 0.47478(14) 0.5131(3) 0.0550(7) Uani 1 1 d .
C10 C 0.4129(4) 0.25432(16) 0.5435(3) 0.0635(8) Uani 1 1 d .
H10A H 0.3498 0.2207 0.5823 0.076 Uiso 1 1 calc R
F4 F 0.9715(3) 0.09107(12) 0.65538(18) 0.0992(8) Uani 1 1 d .
C8 C 0.4775(3) 0.33041(14) 0.4188(2) 0.0530(7) Uani 1 1 d .
H8A H 0.4679 0.3601 0.3553 0.064 Uiso 1 1 calc R
F5 F 0.7407(4) 0.14596(14) 0.64508(19) 0.1112(9) Uani 1 1 d .
C6 C 0.5820(4) 0.27548(13) 0.5716(2) 0.0530(7) Uani 1 1 d .
H6A H 0.6587 0.2604 0.6347 0.064 Uiso 1 1 calc R
F3 F 0.9484(3) 0.05190(10) 0.3913(2) 0.1004(8) Uani 1 1 d .
C4 C 0.4945(4) 0.17109(16) 0.3049(3) 0.0624(8) Uani 1 1 d .
H4A H 0.3739 0.1631 0.2746 0.075 Uiso 1 1 calc R
F6 F 0.7532(4) 0.05558(12) 0.5614(2) 0.1113(9) Uani 1 1 d .
F2 F 1.0753(3) 0.13732(14) 0.3485(2) 0.1029(8) Uani 1 1 d .
C13 C 1.0214(4) 0.10495(16) 0.4310(3) 0.0663(8) Uani 1 1 d .
C19 C 0.7589(4) 0.53742(16) 0.4760(4) 0.0762(10) Uani 1 1 d .
H19A H 0.7335 0.5724 0.5214 0.091 Uiso 1 1 calc R
C3 C 0.6101(4) 0.21547(17) 0.2646(2) 0.0607(8) Uani 1 1 d .
H3A H 0.5857 0.2443 0.2009 0.073 Uiso 1 1 calc R
C16 C 0.8397(4) 0.43724(15) 0.3470(2) 0.0584(7) Uani 1 1 d .
C9 C 0.3492(4) 0.28737(15) 0.4495(3) 0.0646(8) Uani 1 1 d .
H9A H 0.2334 0.2810 0.4105 0.077 Uiso 1 1 calc R
C12 C 0.8399(5) 0.10899(17) 0.5888(3) 0.0710(9) Uani 1 1 d .
C17 C 0.8439(5) 0.49951(19) 0.3083(3) 0.0763(10) Uani 1 1 d .
H17A H 0.8746 0.5078 0.2374 0.092 Uiso 1 1 calc R
C18 C 0.8032(5) 0.54891(18) 0.3739(4) 0.0827(12) Uani 1 1 d .
H18A H 0.8057 0.5921 0.3482 0.099 Uiso 1 1 calc R
H1 H 0.941(5) 0.231(2) 0.527(4) 0.092(14) Uiso 1 1 d .

loop_
_atom_site_aniso_label
_atom_site_aniso_U_11
_atom_site_aniso_U_22
_atom_site_aniso_U_33
_atom_site_aniso_U_23
_atom_site_aniso_U_13
_atom_site_aniso_U_12
Fe1 0.0385(2) 0.0414(2) 0.0427(2) -0.00344(14) 0.00463(15) -0.00018(14)
Cl1 0.0889(6) 0.0726(5) 0.0752(5) -0.0205(4) 0.0242(5) 0.0005(5)
Cl2 0.1485(11) 0.0925(7) 0.0669(5) -0.0049(5) 0.0414(6) 0.0002(7)
O2 0.0573(12) 0.0477(11) 0.0798(15) -0.0122(10) -0.0193(11) 0.0048(10)
O1 0.0580(12) 0.0449(10) 0.0771(14) 0.0055(10) -0.0156(11) 0.0004(9)
C15 0.0406(13) 0.0401(13) 0.0541(14) 0.0042(11) 0.0014(11) -0.0020(10)
C11 0.0452(14) 0.0412(13) 0.0538(14) -0.0044(11) -0.0009(12) 0.0033(11)
C7 0.0483(14) 0.0384(12) 0.0466(13) -0.0045(10) 0.0081(11) 0.0025(10)
C5 0.0493(15) 0.0432(14) 0.0660(17) -0.0120(12) 0.0047(13) -0.0054(11)
C1 0.0419(13) 0.0399(12) 0.0459(13) -0.0083(10) 0.0043(10) 0.0021(10)
C14 0.0524(14) 0.0383(12) 0.0395(12) -0.0048(10) 0.0018(11) -0.0008(11)
C2 0.0490(14) 0.0523(15) 0.0424(13) -0.0059(11) 0.0084(11) 0.0026(12)
F1 0.0632(12) 0.0910(16) 0.1286(19) -0.0147(14) -0.0125(13) 0.0323(11)
C20 0.0467(15) 0.0459(15) 0.0723(18) -0.0006(13) 0.0024(14) 0.0014(12)
C10 0.064(2) 0.0562(17) 0.075(2) -0.0043(15) 0.0353(17) -0.0044(14)
F4 0.1161(18) 0.0980(17) 0.0796(14) 0.0254(12) -0.0167(13) 0.0319(14)
C8 0.0439(14) 0.0466(14) 0.0684(17) 0.0006(13) 0.0051(13) 0.0082(12)
F5 0.139(2) 0.120(2) 0.0807(14) 0.0385(14) 0.0511(15) 0.0567(18)
C6 0.0698(19) 0.0445(14) 0.0468(14) -0.0039(11) 0.0181(13) -0.0007(13)
F3 0.0918(15) 0.0681(13) 0.139(2) -0.0499(14) -0.0080(15) 0.0172(11)
C4 0.0539(16) 0.0688(19) 0.0617(17) -0.0216(15) -0.0134(14) 0.0006(15)
F6 0.118(2) 0.0804(16) 0.133(2) 0.0437(15) -0.0021(17) -0.0253(14)
F2 0.0904(16) 0.1166(19) 0.1081(18) 0.0082(15) 0.0464(14) 0.0402(15)
C13 0.0577(18) 0.0570(18) 0.084(2) -0.0125(16) 0.0044(17) 0.0126(15)
C19 0.066(2) 0.0427(16) 0.120(3) 0.0007(18) 0.005(2) 0.0031(15)
C3 0.0668(19) 0.075(2) 0.0393(13) -0.0097(13) -0.0020(13) 0.0082(16)
C16 0.0602(17) 0.0572(17) 0.0575(16) 0.0085(14) 0.0031(14) -0.0041(14)
C9 0.0413(14) 0.0533(17) 0.101(2) -0.0093(17) 0.0182(16) 0.0028(13)
C12 0.081(2) 0.064(2) 0.067(2) 0.0137(16) 0.0058(18) 0.0133(18)
C17 0.071(2) 0.078(2) 0.079(2) 0.034(2) 0.0003(18) -0.0142(19)
C18 0.075(2) 0.0521(19) 0.118(3) 0.031(2) -0.008(2) -0.0063(17)

loop_
_atom_type_symbol
_atom_type_description
_atom_type_scat_dispersion_real
_atom_type_scat_dispersion_imag
_atom_type_scat_source
C C 0.0033 0.0016 'International Tables Vol C Tables 4.2.6.8 and 6.1.1.4'
H H 0.0000 0.0000 'International Tables Vol C Tables 4.2.6.8 and 6.1.1.4'
O O 0.0106 0.0060 'International Tables Vol C Tables 4.2.6.8 and 6.1.1.4'
F F 0.0171 0.0103 'International Tables Vol C Tables 4.2.6.8 and 6.1.1.4'
Cl Cl 0.1484 0.1585 'International Tables Vol C Tables 4.2.6.8 and 6.1.1.4'
Fe Fe 0.3463 0.8444 'International Tables Vol C Tables 4.2.6.8 and 6.1.1.4'

loop_
_geom_angle_atom_site_label_1
_geom_angle_atom_site_label_2
_geom_angle_atom_site_label_3
_geom_angle
C6 Fe1 C7 41.38(11)
C6 Fe1 C1 110.00(11)
C7 Fe1 C1 122.38(11)
C6 Fe1 C2 128.64(12)
C7 Fe1 C2 109.36(11)
C1 Fe1 C2 40.68(11)
C6 Fe1 C5 121.28(12)
C7 Fe1 C5 157.53(12)
C1 Fe1 C5 41.31(11)
C2 Fe1 C5 68.60(12)
C6 Fe1 C4 154.64(13)
C7 Fe1 C4 161.10(13)
C1 Fe1 C4 68.63(12)
C2 Fe1 C4 67.89(13)
C5 Fe1 C4 40.64(13)
C6 Fe1 C3 164.72(13)
C7 Fe1 C3 125.61(13)
C1 Fe1 C3 68.36(11)
C2 Fe1 C3 40.31(11)
C5 Fe1 C3 68.26(13)
C4 Fe1 C3 40.21(14)
C6 Fe1 C8 68.96(12)
C7 Fe1 C8 41.00(11)
C1 Fe1 C8 156.41(11)
C2 Fe1 C8 120.39(12)
C5 Fe1 C8 159.98(11)
C4 Fe1 C8 122.86(13)
C3 Fe1 C8 106.12(13)
C6 Fe1 C9 68.08(14)
C7 Fe1 C9 68.30(12)
C1 Fe1 C9 162.84(12)
C2 Fe1 C9 153.65(13)
C5 Fe1 C9 123.89(12)
C4 Fe1 C9 105.42(14)
C3 Fe1 C9 118.18(14)
C8 Fe1 C9 40.32(12)
C6 Fe1 C10 40.26(13)
C7 Fe1 C10 68.37(12)
C1 Fe1 C10 127.43(13)
C2 Fe1 C10 165.50(13)
C5 Fe1 C10 107.70(13)
C4 Fe1 C10 119.09(14)
C3 Fe1 C10 152.80(14)
C8 Fe1 C10 67.99(13)
C9 Fe1 C10 40.16(14)
C16 C15 C20 117.2(3)
C16 C15 C14 122.9(3)
C20 C15 C14 119.9(2)
O2 C11 C1 113.3(2)
O2 C11 C12 107.0(3)
C1 C11 C12 113.6(2)
O2 C11 C13 104.1(2)
C1 C11 C13 108.7(2)
C12 C11 C13 109.7(3)
C8 C7 C6 107.5(2)
C8 C7 C14 127.7(2)
C6 C7 C14 124.7(2)
C8 C7 Fe1 70.24(15)
C6 C7 Fe1 69.31(15)
C14 C7 Fe1 123.15(17)
C4 C5 C1 107.3(3)
C4 C5 Fe1 69.80(18)
C1 C5 Fe1 69.23(15)
C2 C1 C5 107.2(2)
C2 C1 C11 122.8(2)
C5 C1 C11 129.7(3)
C2 C1 Fe1 69.71(15)
C5 C1 Fe1 69.47(15)
C11 C1 Fe1 131.09(18)
O1 C14 C7 122.5(2)
O1 C14 C15 120.0(2)
C7 C14 C15 117.5(2)
C3 C2 C1 108.7(3)
C3 C2 Fe1 70.19(17)
C1 C2 Fe1 69.61(15)
C19 C20 C15 120.9(3)
C19 C20 Cl1 119.9(3)
C15 C20 Cl1 119.2(2)
C6 C10 C9 108.4(3)
C6 C10 Fe1 68.82(17)
C9 C10 Fe1 69.86(18)
C9 C8 C7 107.5(3)
C9 C8 Fe1 70.08(17)
C7 C8 Fe1 68.76(15)
C10 C6 C7 107.8(3)
C10 C6 Fe1 70.92(18)
C7 C6 Fe1 69.30(15)
C3 C4 C5 108.6(3)
C3 C4 Fe1 70.05(17)
C5 C4 Fe1 69.56(16)
F3 C13 F1 107.0(3)
F3 C13 F2 106.6(3)
F1 C13 F2 106.7(3)
F3 C13 C11 112.0(3)
F1 C13 C11 113.8(3)
F2 C13 C11 110.4(3)
C18 C19 C20 119.8(4)
C4 C3 C2 108.2(3)
C4 C3 Fe1 69.75(17)
C2 C3 Fe1 69.50(15)
C17 C16 C15 122.3(3)
C17 C16 Cl2 118.7(3)
C15 C16 Cl2 119.0(2)
C10 C9 C8 108.6(3)
C10 C9 Fe1 69.98(17)
C8 C9 Fe1 69.60(16)
F4 C12 F6 106.4(3)
F4 C12 F5 106.7(3)
F6 C12 F5 108.1(3)
F4 C12 C11 112.5(3)
F6 C12 C11 112.8(3)
F5 C12 C11 110.1(3)
C18 C17 C16 118.6(3)
C17 C18 C19 121.1(3)

loop_
_geom_bond_atom_site_label_1
_geom_bond_atom_site_label_2
_geom_bond_distance
Fe1 C6 2.032(3)
Fe1 C7 2.032(3)
Fe1 C1 2.041(3)
Fe1 C2 2.042(3)
Fe1 C5 2.044(3)
Fe1 C4 2.047(3)
Fe1 C3 2.051(3)
Fe1 C8 2.051(3)
Fe1 C9 2.058(3)
Fe1 C10 2.059(3)
Cl1 C20 1.727(3)
Cl2 C16 1.742(4)
O2 C11 1.402(3)
O1 C14 1.219(3)
C15 C16 1.385(4)
C15 C20 1.387(4)
C15 C14 1.506(4)
C11 C1 1.510(4)
C11 C12 1.538(4)
C11 C13 1.540(4)
C7 C8 1.430(4)
C7 C6 1.436(4)
C7 C14 1.467(4)
C5 C4 1.420(5)
C5 C1 1.441(4)
C1 C2 1.419(4)
C2 C3 1.410(4)
F1 C13 1.318(4)
C20 C19 1.380(5)
C10 C6 1.408(5)
C10 C9 1.413(5)
F4 C12 1.321(4)
C8 C9 1.416(4)
F5 C12 1.328(4)
F3 C13 1.316(4)
C4 C3 1.409(5)
F6 C12 1.327(5)
F2 C13 1.325(4)
C19 C18 1.367(6)
C16 C17 1.379(5)
C17 C18 1.363(6)
